data_2002596
loop_
_publ_author_name
'Mueller-Buschbaum, Hk'
'Martin, F - D'

_publ_section_title
;
Synthese und Kristallstruktur von Ba4.5 Ca1.5 La2 Fe4 O15, Ba5 Ca Eu2
Fe4 O15 und Ba5 Ca Nd2 Co4 O15
;
_journal_name_full
;
Zeitschrift fuer Anorganische und Allgemeine Chemie
;
_journal_page_first 84
_journal_page_last 88
_journal_paper_doi 10.1002/zaac.19926170113
_journal_volume 617
_journal_year 1992
_chemical_formula_structural 'Ba5 Ca Nd2 Co4 O15'
_chemical_formula_sum 'Ba5 Ca Co4 Nd2 O15'
_chemical_name_systematic
;
Pentabarium calcium dineodymium tetracobalt(III) oxide
;
_space_group_IT_number 186
_symmetry_cell_setting hexagonal
_symmetry_Int_Tables_number 186
_symmetry_space_group_name_Hall 'P 6c -2c'
_symmetry_space_group_name_H-M 'P 63 m c'
_cell_angle_alpha 90
_cell_angle_beta 90
_cell_angle_gamma 120
_cell_formula_units_Z 2
_cell_length_a 11.6043(19)
_cell_length_b 11.6043(19)
_cell_length_c 6.8389(27)
_cell_volume 797.5
_refine_ls_R_factor_all 0.085
_cod_database_code 2002596

loop_
_symmetry_equiv_pos_as_xyz
x,y,z
-y,x-y,z
y-x,-x,z
-y,-x,z
y-x,y,z
x,x-y,z
-x,-y,1/2+z
y,y-x,1/2+z
x-y,x,1/2+z
y,x,1/2+z
x-y,-y,1/2+z
-x,y-x,1/2+z

loop_
_atom_site_label
_atom_site_type_symbol
_atom_site_symmetry_multiplicity
_atom_site_Wyckoff_symbol
_atom_site_fract_x
_atom_site_fract_y
_atom_site_fract_z
_atom_site_occupancy
_atom_site_attached_hydrogens
_atom_site_calc_flag
Ba1 Ba2+ 2 a 0. 0. 0. 0.5 0 d
Ca1 Ca2+ 2 a 0. 0. 0. 0.5 0 d
Ba2 Ba2+ 6 c 0.1734(3) 0.8266(3) 0.171(2) 1. 0 d
Ba3 Ba2+ 2 b 0.3333 0.6667 0.481(2) 1. 0 d
Nd1 Nd3+ 6 c 0.4760(2) 0.5240(2) 0.835(2) 0.6667 0 d
Ba4 Ba2+ 6 c 0.4760(2) 0.5240(2) 0.835(2) 0.1667 0 d
Ca2 Ca2+ 6 c 0.4760(2) 0.5240(2) 0.835(2) 0.1667 0 d
Co1 Co3+ 2 b 0.3333 0.6667 0.019(3) 1. 0 d
Co2 Co3+ 6 c 0.1750(5) 0.8250(5) 0.664(3) 1. 0 d
O1 O2- 12 d 0.667(4) 0.065(4) 0.031(6) 1. 0 d
O2 O2- 6 c 0.249(2) 0.751(2) 0.84(1) 1. 0 d
O3 O2- 6 c 0.417(3) 0.583(3) 0.17(1) 1. 0 d
O4 O2- 6 c 0.910(3) 0.090(3) 0.272(8) 1. 0 d

loop_
_atom_type_symbol
_atom_type_oxidation_number
Ba2+ 2.000
Ca2+ 2.000
Nd3+ 3.000
Co3+ 3.000
O2- -2.000
